data_2241943
loop_
_publ_author_name
'Pavlovi\'c, Gordana'
'Majer, Mihael'
'Cindri\'c, Marina'

_publ_section_title
;
 A tetranuclear cubane-like nickel(II) complex with a tridentate
 salicylideneimine Schiff base ligand:
 tetrakis[\m~3~-4-methyl-<i>N</i>-(2-oxidophenyl)salicylideneiminato]tetrakis[methanolnickel(II)]
 methanol 0.8-solvate
;
_journal_coeditor_code RZ5196
_journal_issue 12
_journal_name_full 'Acta Crystallographica Section E'
_journal_page_first 1776
_journal_page_last 1779
_journal_paper_doi 10.1107/S2056989016017722
_journal_volume 72
_journal_year 2016
_chemical_formula_iupac '[Ni4 (C14 H11 N O2)4 (C H4 O)4], 0.8C H4 O'
_chemical_formula_moiety 'C60 H60 N4 Ni4 O12, 0.8(C H4 O)'
_chemical_formula_sum 'C60.8 H63.2 N4 Ni4 O12.8'
_chemical_formula_weight 1289.59
_chemical_melting_point 651
_chemical_name_systematic
'Tetrakis[\m~3~-4-methyl-<i>N</i>-(2-oxidophenyl)salicylideneiminato]tetrakis[methanolnickel(II)] methanol 0.8-solvate'
_space_group_crystal_system monoclinic
_space_group_IT_number 14
_space_group_name_Hall '-P 2ybc'
_space_group_name_H-M_alt 'P 1 21/c 1'
_symmetry_space_group_name_Hall '-P 2ybc'
_symmetry_space_group_name_H-M 'P 1 21/c 1'
_atom_sites_solution_hydrogens mixed
_audit_creation_method SHELXL-2014/7
_cell_angle_alpha 90
_cell_angle_beta 92.125(2)
_cell_angle_gamma 90
_cell_formula_units_Z 4
_cell_length_a 22.5810(5)
_cell_length_b 13.7701(3)
_cell_length_c 18.5242(4)
_cell_measurement_reflns_used 4839
_cell_measurement_temperature 296(2)
_cell_measurement_theta_max 28.9603
_cell_measurement_theta_min 4.1258
_cell_volume 5756.0(2)
_computing_cell_refinement
;
CrysAlis PRO (Oxford Diffraction, 2010)
;
_computing_data_collection
;
CrysAlis PRO (Oxford Diffraction, 2010)
;
_computing_data_reduction
;
CrysAlis PRO (Oxford Diffraction, 2010)
;
_computing_molecular_graphics
;
Mercury (Macrae <i>et al.</i>, 2006)
;
_computing_publication_material
;
SHELXL2014 (Sheldrick, 2015)
;
_computing_structure_refinement
;
SHELXL2014 (Sheldrick, 2015)
;
_computing_structure_solution
;
SHELXS2014 (Sheldrick, 2008)
;
_diffrn_ambient_temperature 296(2)
_diffrn_measured_fraction_theta_full 0.995
_diffrn_measured_fraction_theta_max 0.980
_diffrn_measurement_device_type 'Oxford Diffraction Xcalibur Sapphire3'
_diffrn_measurement_method '\w scans'
_diffrn_radiation_type MoK\a
_diffrn_radiation_wavelength 0.71073
_diffrn_reflns_av_R_equivalents 0.0691
_diffrn_reflns_limit_h_max 28
_diffrn_reflns_limit_h_min -11
_diffrn_reflns_limit_k_max 17
_diffrn_reflns_limit_k_min -15
_diffrn_reflns_limit_l_max 23
_diffrn_reflns_limit_l_min -23
_diffrn_reflns_number 23546
_diffrn_reflns_theta_full 25.242
_diffrn_reflns_theta_max 27.000
_diffrn_reflns_theta_min 4.134
_diffrn_standards_interval_time 90
_diffrn_standards_number 500
_exptl_absorpt_coefficient_mu 1.356
_exptl_absorpt_correction_T_max 1.00000
_exptl_absorpt_correction_T_min 0.92832
_exptl_absorpt_correction_type multi-scan
_exptl_absorpt_process_details
;
(CrysAlis PRO; Oxford Diffraction, 2010)
;
_exptl_crystal_colour green
_exptl_crystal_density_diffrn 1.488
_exptl_crystal_description prism
_exptl_crystal_F_000 2682
_exptl_crystal_size_max 0.18
_exptl_crystal_size_mid 0.11
_exptl_crystal_size_min 0.09
_refine_diff_density_max 0.938
_refine_diff_density_min -0.522
_refine_ls_extinction_method none
_refine_ls_goodness_of_fit_ref 0.994
_refine_ls_hydrogen_treatment mixed
_refine_ls_matrix_type full
_refine_ls_number_parameters 760
_refine_ls_number_reflns 12324
_refine_ls_number_restraints 11
_refine_ls_restrained_S_all 0.996
_refine_ls_R_factor_all 0.1432
_refine_ls_R_factor_gt 0.0675
_refine_ls_shift/su_max 0.000
_refine_ls_shift/su_mean 0.000
_refine_ls_structure_factor_coef Fsqd
_refine_ls_weighting_details 'w=1/[\s^2^(Fo^2^)+(0.0392P)^2^] where P=(Fo^2^+2Fc^2^)/3'
_refine_ls_weighting_scheme calc
_refine_ls_wR_factor_gt 0.1092
_refine_ls_wR_factor_ref 0.1301
_reflns_number_gt 6994
_reflns_number_total 12324
_reflns_threshold_expression 'I > 2\s(I)'
_cod_data_source_file rz5196sup1.cif
_cod_data_source_block I
_cod_original_formula_sum 'C60.80 H63.20 N4 Ni4 O12.80'
_cod_database_code 2241943
_shelx_space_group_comment
;
The symmetry employed for this shelxl refinement is uniquely defined
by the following loop, which should always be used as a source of
symmetry information in preference to the above space-group names.
They are only intended as comments.
;

loop_
_space_group_symop_operation_xyz
'x, y, z'
'-x, y+1/2, -z+1/2'
'-x, -y, -z'
'x, -y-1/2, z-1/2'

loop_
_atom_site_type_symbol
_atom_site_label
_atom_site_fract_x
_atom_site_fract_y
_atom_site_fract_z
_atom_site_U_iso_or_equiv
_atom_site_adp_type
_atom_site_calc_flag
_atom_site_occupancy
Ni Ni1 0.22977(3) 0.33062(4) 0.22684(3) 0.01959(16) Uani d 1
Ni Ni2 0.28942(3) 0.53003(4) 0.20271(4) 0.02273(17) Uani d 1
Ni Ni3 0.19370(3) 0.47067(4) 0.08836(3) 0.02057(16) Uani d 1
Ni Ni4 0.30539(3) 0.34270(4) 0.09204(3) 0.02114(17) Uani d 1
N N11 0.14516(18) 0.3221(3) 0.2498(2) 0.0212(10) Uani d 1
N N21 0.36757(19) 0.5812(3) 0.1782(2) 0.0243(10) Uani d 1
N N31 0.11291(18) 0.4170(3) 0.0853(2) 0.0211(10) Uani d 1
N N41 0.39195(18) 0.3621(3) 0.0962(2) 0.0233(10) Uani d 1
O O11 0.24166(15) 0.1885(2) 0.22879(18) 0.0241(8) Uani d 1
O O13 0.25424(16) 0.3688(2) 0.33300(19) 0.0275(9) Uani d 1
O O21 0.30451(15) 0.5418(2) 0.30751(18) 0.0274(9) Uani d 1
O O22 0.28278(14) 0.4994(2) 0.09477(18) 0.0224(8) Uani d 1
O O23 0.24994(16) 0.6682(2) 0.1800(2) 0.0322(9) Uani d 1
O O31 0.16684(15) 0.6065(2) 0.08120(19) 0.0275(9) Uani d 1
O O32 0.21570(14) 0.3282(2) 0.10809(16) 0.0185(7) Uani d 1
O O33 0.20342(16) 0.4437(2) -0.02057(19) 0.0273(9) Uani d 1
O O41 0.30032(15) 0.3357(2) -0.01353(17) 0.0257(8) Uani d 1
O O42 0.31442(14) 0.3721(2) 0.20030(17) 0.0207(8) Uani d 1
O O43 0.31349(17) 0.1940(2) 0.1165(2) 0.0309(9) Uani d 1
O O12 0.20613(14) 0.4745(2) 0.20637(17) 0.0195(8) Uani d 1
C C11 0.1986(2) 0.1234(3) 0.2342(3) 0.0236(12) Uani d 1
C C12 0.1378(2) 0.1468(3) 0.2425(3) 0.0238(12) Uani d 1
C C13 0.0963(3) 0.0704(4) 0.2466(3) 0.0299(13) Uani d 1
H H13 0.0566 0.0858 0.2515 0.036 Uiso calc 1
C C14 0.1118(3) -0.0238(4) 0.2436(3) 0.0371(15) Uani d 1
H H14 0.0834 -0.0724 0.2461 0.045 Uiso calc 1
C C15 0.1714(3) -0.0472(4) 0.2369(3) 0.0444(17) Uani d 1
H H15 0.1830 -0.1119 0.2356 0.053 Uiso calc 1
C C16 0.2131(3) 0.0253(4) 0.2321(3) 0.0341(14) Uani d 1
H H16 0.2525 0.0079 0.2273 0.041 Uiso calc 1
C C17 0.1147(2) 0.2434(3) 0.2504(3) 0.0250(12) Uani d 1
H H17 0.0741 0.2493 0.2565 0.030 Uiso calc 1
C C18 0.1214(2) 0.4156(3) 0.2649(3) 0.0222(12) Uani d 1
C C19 0.1570(2) 0.4941(3) 0.2444(3) 0.0234(12) Uani d 1
C C21 0.3566(2) 0.5616(4) 0.3385(3) 0.0294(13) Uani d 1
C C22 0.4074(2) 0.5907(3) 0.3019(3) 0.0284(13) Uani d 1
C C23 0.4604(3) 0.6102(4) 0.3420(3) 0.0374(15) Uani d 1
H H23 0.4938 0.6291 0.3176 0.045 Uiso calc 1
C C24 0.4641(3) 0.6022(4) 0.4154(4) 0.0434(16) Uani d 1
H H24 0.4997 0.6147 0.4406 0.052 Uiso calc 1
C C25 0.4146(3) 0.5752(4) 0.4517(3) 0.0402(16) Uani d 1
H H25 0.4167 0.5701 0.5018 0.048 Uiso calc 1
C C26 0.3621(3) 0.5558(4) 0.4143(3) 0.0365(15) Uani d 1
H H26 0.3291 0.5382 0.4400 0.044 Uiso calc 1
C C27 0.4100(2) 0.6017(3) 0.2238(3) 0.0300(14) Uani d 1
H H27 0.4450 0.6255 0.2056 0.036 Uiso calc 1
C C28 0.3690(2) 0.5989(3) 0.1032(3) 0.0240(12) Uani d 1
C C29 0.3212(2) 0.5602(3) 0.0612(3) 0.0235(12) Uani d 1
C C31 0.1121(2) 0.6349(4) 0.0894(3) 0.0249(12) Uani d 1
C C32 0.0624(2) 0.5713(4) 0.0934(3) 0.0240(12) Uani d 1
C C33 0.0055(2) 0.6113(4) 0.1023(3) 0.0310(13) Uani d 1
H H33 -0.0267 0.5696 0.1052 0.037 Uiso calc 1
C C34 -0.0039(3) 0.7102(4) 0.1070(3) 0.0334(14) Uani d 1
H H34 -0.0417 0.7350 0.1128 0.040 Uiso calc 1
C C35 0.0446(3) 0.7713(4) 0.1028(3) 0.0338(14) Uani d 1
H H35 0.0391 0.8382 0.1057 0.041 Uiso calc 1
C C36 0.1001(2) 0.7353(3) 0.0947(3) 0.0299(13) Uani d 1
H H36 0.1315 0.7787 0.0924 0.036 Uiso calc 1
C C37 0.0650(2) 0.4667(4) 0.0890(3) 0.0249(12) Uani d 1
H H37 0.0294 0.4329 0.0889 0.030 Uiso calc 1
C C38 0.1137(2) 0.3143(3) 0.0758(3) 0.0206(11) Uani d 1
C C39 0.1696(2) 0.2716(3) 0.0836(2) 0.0171(11) Uani d 1
C C41 0.3423(2) 0.3634(3) -0.0560(3) 0.0262(12) Uani d 1
C C42 0.4017(2) 0.3897(3) -0.0316(3) 0.0252(12) Uani d 1
C C43 0.4411(2) 0.4243(3) -0.0826(3) 0.0290(13) Uani d 1
H H43 0.4788 0.4435 -0.0664 0.035 Uiso calc 1
C C44 0.4271(3) 0.4312(4) -0.1544(3) 0.0342(14) Uani d 1
H H44 0.4543 0.4545 -0.1867 0.041 Uiso calc 1
C C45 0.3702(3) 0.4022(4) -0.1782(3) 0.0344(14) Uani d 1
H H45 0.3598 0.4054 -0.2272 0.041 Uiso calc 1
C C46 0.3298(2) 0.3693(3) -0.1312(3) 0.0292(13) Uani d 1
H H46 0.2927 0.3501 -0.1493 0.035 Uiso calc 1
C C47 0.4230(2) 0.3847(3) 0.0420(3) 0.0248(12) Uani d 1
H H47 0.4628 0.3990 0.0514 0.030 Uiso calc 1
C C48 0.4152(2) 0.3554(3) 0.1684(3) 0.0242(12) Uani d 1
C C49 0.3717(2) 0.3562(3) 0.2224(3) 0.0211(12) Uani d 1
C C110 0.1400(2) 0.5863(3) 0.2631(3) 0.0236(12) Uani d 1
H H110 0.1637 0.6384 0.2507 0.028 Uiso calc 1
C C111 0.0882(2) 0.6046(4) 0.3001(3) 0.0297(13) Uani d 1
C C112 0.0537(2) 0.5253(4) 0.3188(3) 0.0305(13) Uani d 1
H H112 0.0187 0.5354 0.3428 0.037 Uiso calc 1
C C113 0.0707(2) 0.4323(4) 0.3022(3) 0.0281(13) Uani d 1
H H113 0.0477 0.3800 0.3163 0.034 Uiso calc 1
C C114 0.0694(3) 0.7072(4) 0.3181(3) 0.0442(17) Uani d 1
H H11A 0.0475 0.7345 0.2775 0.066 Uiso calc 1
H H11B 0.1038 0.7461 0.3289 0.066 Uiso calc 1
H H11C 0.0447 0.7060 0.3592 0.066 Uiso calc 1
C C115 0.2231(3) 0.3516(4) 0.3974(3) 0.0368(15) Uani d 1
H H11D 0.1966 0.4047 0.4055 0.055 Uiso calc 1
H H11E 0.2510 0.3462 0.4376 0.055 Uiso calc 1
H H11F 0.2009 0.2924 0.3925 0.055 Uiso calc 1
C C210 0.3156(2) 0.5828(3) -0.0120(3) 0.0269(13) Uani d 1
H H210 0.2835 0.5587 -0.0394 0.032 Uiso calc 1
C C211 0.3570(3) 0.6408(4) -0.0447(3) 0.0343(15) Uani d 1
C C212 0.4047(3) 0.6756(4) -0.0026(3) 0.0350(15) Uani d 1
H H212 0.4333 0.7131 -0.0242 0.042 Uiso calc 1
C C213 0.4104(2) 0.6562(3) 0.0697(3) 0.0327(14) Uani d 1
H H213 0.4423 0.6817 0.0966 0.039 Uiso calc 1
C C214 0.3498(3) 0.6647(4) -0.1238(3) 0.0439(16) Uani d 1
H H21A 0.3089 0.6777 -0.1357 0.066 Uiso calc 1
H H21B 0.3629 0.6108 -0.1518 0.066 Uiso calc 1
H H21C 0.3731 0.7210 -0.1342 0.066 Uiso calc 1
C C215 0.2791(3) 0.7600(5) 0.1679(4) 0.076(3) Uani d 1
H H21D 0.3086 0.7711 0.2056 0.115 Uiso calc 1
H H21E 0.2504 0.8114 0.1679 0.115 Uiso calc 1
H H21F 0.2977 0.7584 0.1221 0.115 Uiso calc 1
C C310 0.1757(2) 0.1729(3) 0.0683(2) 0.0209(11) Uani d 1
H H310 0.2132 0.1448 0.0715 0.025 Uiso calc 1
C C311 0.1274(2) 0.1162(3) 0.0485(3) 0.0254(12) Uani d 1
C C312 0.0722(3) 0.1590(4) 0.0433(3) 0.0325(14) Uani d 1
H H312 0.0392 0.1213 0.0309 0.039 Uiso calc 1
C C313 0.0651(2) 0.2569(4) 0.0562(3) 0.0280(13) Uani d 1
H H313 0.0276 0.2846 0.0518 0.034 Uiso calc 1
C C314 0.1350(3) 0.0092(3) 0.0349(3) 0.0392(15) Uani d 1
H H31A 0.1158 -0.0077 -0.0104 0.059 Uiso calc 1
H H31B 0.1176 -0.0270 0.0730 0.059 Uiso calc 1
H H31C 0.1765 -0.0058 0.0335 0.059 Uiso calc 1
C C315 0.1592(2) 0.4417(4) -0.0765(3) 0.0440(16) Uani d 1
H H31D 0.1351 0.3848 -0.0716 0.066 Uiso calc 1
H H31E 0.1775 0.4404 -0.1225 0.066 Uiso calc 1
H H31F 0.1348 0.4986 -0.0736 0.066 Uiso calc 1
C C410 0.3899(2) 0.3465(3) 0.2940(3) 0.0223(12) Uani d 1
H H410 0.3617 0.3438 0.3293 0.027 Uiso calc 1
C C411 0.4501(2) 0.3407(3) 0.3147(3) 0.0255(12) Uani d 1
C C412 0.4914(2) 0.3417(3) 0.2607(3) 0.0316(13) Uani d 1
H H412 0.5316 0.3385 0.2737 0.038 Uiso calc 1
C C413 0.4745(2) 0.3474(3) 0.1891(3) 0.0299(13) Uani d 1
H H413 0.5030 0.3458 0.1542 0.036 Uiso calc 1
C C414 0.4682(2) 0.3359(4) 0.3931(3) 0.0337(14) Uani d 1
H H41A 0.4592 0.2727 0.4116 0.051 Uiso calc 1
H H41B 0.4470 0.3842 0.4192 0.051 Uiso calc 1
H H41C 0.5100 0.3476 0.3989 0.051 Uiso calc 1
C C415 0.3597(3) 0.1311(4) 0.1015(4) 0.059(2) Uani d 1
H H41D 0.3731 0.1439 0.0539 0.088 Uiso calc 1
H H41E 0.3460 0.0652 0.1041 0.088 Uiso calc 1
H H41F 0.3917 0.1407 0.1363 0.088 Uiso calc 1
H H13O 0.267(3) 0.426(2) 0.335(3) 0.071 Uiso d 1
H H23O 0.224(2) 0.648(4) 0.151(3) 0.071 Uiso d 1
H H33O 0.227(2) 0.399(3) -0.026(4) 0.071 Uiso d 1
H H43O 0.299(3) 0.180(4) 0.154(2) 0.071 Uiso d 1
O O1 0.1877(4) 0.6934(5) -0.0662(4) 0.114(3) Uani d 0.8
H H11O 0.1835 0.6704 -0.0255 0.137 Uiso d 0.8
C C1 0.2122(4) 0.7851(6) -0.0592(6) 0.079(3) Uani d 0.8
H H1A 0.1812 0.8320 -0.0537 0.118 Uiso calc 0.8
H H1B 0.2336 0.8002 -0.1016 0.118 Uiso calc 0.8
H H1C 0.2387 0.7869 -0.0176 0.118 Uiso calc 0.8

loop_
_atom_site_aniso_label
_atom_site_aniso_U_11
_atom_site_aniso_U_22
_atom_site_aniso_U_33
_atom_site_aniso_U_12
_atom_site_aniso_U_13
_atom_site_aniso_U_23
Ni1 0.0153(3) 0.0220(3) 0.0217(4) 0.0002(3) 0.0027(3) 0.0003(3)
Ni2 0.0162(4) 0.0247(3) 0.0274(4) -0.0023(3) 0.0025(3) -0.0023(3)
Ni3 0.0146(3) 0.0231(3) 0.0242(4) -0.0018(3) 0.0024(3) 0.0011(3)
Ni4 0.0146(3) 0.0256(3) 0.0234(4) -0.0013(3) 0.0029(3) -0.0025(3)
N11 0.018(2) 0.025(2) 0.021(2) 0.000(2) 0.0033(19) 0.0007(18)
N21 0.020(2) 0.021(2) 0.032(3) -0.002(2) 0.001(2) -0.0069(19)
N31 0.020(2) 0.022(2) 0.021(2) -0.003(2) 0.004(2) 0.0027(18)
N41 0.015(2) 0.026(2) 0.029(3) 0.0000(19) 0.006(2) -0.0075(19)
O11 0.020(2) 0.0251(18) 0.027(2) 0.0013(16) 0.0009(17) 0.0021(15)
O13 0.025(2) 0.0307(19) 0.027(2) -0.0031(18) 0.0051(18) -0.0027(17)
O21 0.019(2) 0.033(2) 0.029(2) -0.0055(17) 0.0020(17) -0.0085(16)
O22 0.0179(19) 0.0233(18) 0.026(2) -0.0032(15) 0.0043(16) 0.0035(15)
O23 0.025(2) 0.0209(19) 0.052(3) -0.0084(18) 0.0059(19) -0.0012(18)
O31 0.0141(19) 0.0273(19) 0.041(2) 0.0027(17) 0.0059(18) 0.0044(16)
O32 0.0133(18) 0.0243(17) 0.0186(18) -0.0042(16) 0.0079(15) -0.0012(15)
O33 0.020(2) 0.040(2) 0.022(2) -0.0008(17) 0.0019(17) -0.0006(17)
O41 0.022(2) 0.0330(19) 0.023(2) -0.0055(17) 0.0057(17) -0.0035(16)
O42 0.0150(19) 0.0256(18) 0.0214(19) -0.0016(16) 0.0002(16) -0.0005(15)
O43 0.027(2) 0.028(2) 0.039(3) 0.0062(18) 0.0128(19) -0.0004(18)
O12 0.0134(17) 0.0238(17) 0.0219(19) -0.0028(16) 0.0084(15) -0.0012(15)
C11 0.029(3) 0.027(3) 0.015(3) -0.003(3) 0.001(2) 0.004(2)
C12 0.028(3) 0.026(3) 0.018(3) -0.003(3) 0.000(2) 0.001(2)
C13 0.030(3) 0.033(3) 0.026(3) -0.007(3) 0.003(3) -0.007(2)
C14 0.037(4) 0.031(3) 0.044(4) -0.011(3) 0.012(3) -0.007(3)
C15 0.050(4) 0.028(3) 0.056(4) 0.002(3) 0.008(4) -0.004(3)
C16 0.035(4) 0.027(3) 0.041(4) 0.006(3) 0.009(3) -0.001(3)
C17 0.019(3) 0.031(3) 0.025(3) 0.001(3) 0.004(2) -0.001(2)
C18 0.018(3) 0.027(3) 0.021(3) 0.002(2) 0.001(2) 0.005(2)
C19 0.023(3) 0.027(3) 0.020(3) -0.003(2) -0.002(2) -0.001(2)
C21 0.025(3) 0.028(3) 0.035(3) -0.004(3) 0.004(3) -0.011(3)
C22 0.022(3) 0.022(3) 0.040(4) 0.001(2) -0.003(3) -0.010(2)
C23 0.024(3) 0.035(3) 0.052(4) 0.001(3) -0.008(3) -0.011(3)
C24 0.032(4) 0.039(3) 0.058(5) -0.004(3) -0.018(3) -0.013(3)
C25 0.045(4) 0.036(3) 0.039(4) -0.001(3) -0.011(3) -0.007(3)
C26 0.037(4) 0.029(3) 0.044(4) -0.002(3) 0.003(3) -0.006(3)
C27 0.018(3) 0.024(3) 0.048(4) -0.004(2) 0.007(3) -0.011(3)
C28 0.020(3) 0.020(3) 0.032(3) -0.001(2) 0.007(3) -0.004(2)
C29 0.020(3) 0.020(3) 0.031(3) -0.003(2) 0.010(3) -0.001(2)
C31 0.023(3) 0.032(3) 0.019(3) 0.003(3) -0.001(2) 0.002(2)
C32 0.023(3) 0.029(3) 0.020(3) 0.002(3) 0.003(2) 0.005(2)
C33 0.023(3) 0.041(3) 0.028(3) 0.002(3) 0.002(3) -0.003(3)
C34 0.025(3) 0.043(3) 0.032(3) 0.010(3) 0.004(3) -0.008(3)
C35 0.033(4) 0.032(3) 0.036(4) 0.006(3) 0.005(3) -0.003(3)
C36 0.029(3) 0.023(3) 0.039(4) 0.000(3) 0.010(3) 0.003(2)
C37 0.012(3) 0.035(3) 0.028(3) -0.005(3) 0.005(2) 0.007(2)
C38 0.020(3) 0.026(3) 0.016(3) 0.000(2) 0.007(2) 0.000(2)
C39 0.019(3) 0.022(3) 0.011(2) -0.004(2) 0.003(2) 0.003(2)
C41 0.025(3) 0.023(3) 0.032(3) -0.001(2) 0.003(3) -0.005(2)
C42 0.020(3) 0.027(3) 0.030(3) -0.002(2) 0.008(3) -0.004(2)
C43 0.019(3) 0.029(3) 0.040(4) -0.002(2) 0.006(3) -0.003(3)
C44 0.031(4) 0.040(3) 0.033(4) -0.003(3) 0.018(3) 0.003(3)
C45 0.031(3) 0.043(3) 0.030(3) 0.002(3) 0.011(3) 0.000(3)
C46 0.026(3) 0.032(3) 0.030(3) -0.008(3) 0.001(3) -0.003(2)
C47 0.016(3) 0.025(3) 0.034(3) -0.004(2) 0.001(3) -0.004(2)
C48 0.022(3) 0.023(3) 0.028(3) 0.000(2) -0.001(2) -0.007(2)
C49 0.020(3) 0.016(2) 0.027(3) -0.002(2) -0.003(2) -0.001(2)
C110 0.023(3) 0.023(3) 0.025(3) 0.002(2) 0.006(2) 0.001(2)
C111 0.028(3) 0.035(3) 0.027(3) 0.004(3) 0.005(3) 0.002(2)
C112 0.019(3) 0.040(3) 0.033(3) 0.011(3) 0.010(3) 0.008(3)
C113 0.023(3) 0.032(3) 0.030(3) 0.001(3) 0.009(3) 0.006(2)
C114 0.042(4) 0.032(3) 0.060(4) 0.008(3) 0.017(4) -0.008(3)
C115 0.032(3) 0.052(4) 0.028(3) 0.005(3) 0.015(3) 0.007(3)
C210 0.020(3) 0.024(3) 0.038(3) 0.003(2) 0.010(3) 0.001(2)
C211 0.035(4) 0.027(3) 0.042(4) 0.006(3) 0.018(3) 0.005(3)
C212 0.028(3) 0.025(3) 0.053(4) -0.003(3) 0.020(3) 0.007(3)
C213 0.023(3) 0.026(3) 0.050(4) -0.005(3) 0.014(3) -0.001(3)
C214 0.051(4) 0.034(3) 0.048(4) -0.003(3) 0.019(3) 0.011(3)
C215 0.056(5) 0.062(5) 0.112(7) 0.004(4) 0.006(5) -0.026(5)
C310 0.021(3) 0.021(3) 0.021(3) -0.001(2) 0.003(2) 0.002(2)
C311 0.032(3) 0.026(3) 0.018(3) -0.012(3) 0.005(3) 0.002(2)
C312 0.036(4) 0.033(3) 0.029(3) -0.016(3) -0.003(3) 0.003(3)
C313 0.023(3) 0.039(3) 0.022(3) -0.007(3) -0.001(3) 0.008(2)
C314 0.041(4) 0.028(3) 0.048(4) -0.010(3) 0.001(3) -0.010(3)
C315 0.025(3) 0.075(4) 0.032(4) -0.002(3) -0.003(3) 0.001(3)
C410 0.022(3) 0.018(3) 0.027(3) 0.002(2) 0.003(2) -0.006(2)
C411 0.023(3) 0.015(2) 0.038(3) 0.000(2) -0.004(3) -0.003(2)
C412 0.017(3) 0.033(3) 0.044(4) -0.002(3) -0.006(3) -0.007(3)
C413 0.016(3) 0.034(3) 0.041(4) -0.003(3) 0.005(3) -0.003(3)
C414 0.032(3) 0.030(3) 0.038(3) 0.004(3) -0.011(3) -0.006(3)
C415 0.059(5) 0.047(4) 0.073(5) 0.023(4) 0.033(4) 0.010(4)
O1 0.112(7) 0.108(5) 0.122(7) 0.010(5) 0.007(6) 0.021(5)
C1 0.057(7) 0.043(5) 0.138(10) 0.012(5) 0.023(7) 0.001(6)

loop_
_atom_type_symbol
_atom_type_description
_atom_type_scat_dispersion_real
_atom_type_scat_dispersion_imag
_atom_type_scat_source
C C 0.0033 0.0016 'International Tables Vol C Tables 4.2.6.8 and 6.1.1.4'
H H 0.0000 0.0000 'International Tables Vol C Tables 4.2.6.8 and 6.1.1.4'
Ni Ni 0.3393 1.1124 'International Tables Vol C Tables 4.2.6.8 and 6.1.1.4'
N N 0.0061 0.0033 'International Tables Vol C Tables 4.2.6.8 and 6.1.1.4'
O O 0.0106 0.0060 'International Tables Vol C Tables 4.2.6.8 and 6.1.1.4'

loop_
_geom_angle_atom_site_label_1
_geom_angle_atom_site_label_2
_geom_angle_atom_site_label_3
_geom_angle
O11 Ni1 N11 93.97(15)
O11 Ni1 O42 98.72(13)
N11 Ni1 O42 167.26(14)
O11 Ni1 O12 168.32(14)
N11 Ni1 O12 81.52(14)
O42 Ni1 O12 85.81(12)
O11 Ni1 O13 101.58(13)
N11 Ni1 O13 92.06(15)
O42 Ni1 O13 86.55(13)
O12 Ni1 O13 89.38(13)
O11 Ni1 O32 91.02(12)
N11 Ni1 O32 96.28(14)
O42 Ni1 O32 82.40(12)
O12 Ni1 O32 78.86(12)
O13 Ni1 O32 164.38(12)
O21 Ni2 N21 94.24(16)
O21 Ni2 O12 97.17(13)
N21 Ni2 O12 168.59(16)
O21 Ni2 O22 170.86(14)
N21 Ni2 O22 83.23(15)
O12 Ni2 O22 85.45(13)
O21 Ni2 O23 100.18(14)
N21 Ni2 O23 90.40(15)
O12 Ni2 O23 87.82(13)
O22 Ni2 O23 88.64(14)
O21 Ni2 O42 93.72(13)
N21 Ni2 O42 96.52(14)
O12 Ni2 O42 82.54(12)
O22 Ni2 O42 77.90(12)
O23 Ni2 O42 163.98(13)
N31 Ni3 O31 94.13(15)
N31 Ni3 O22 168.96(14)
O31 Ni3 O22 96.86(13)
N31 Ni3 O32 82.19(14)
O31 Ni3 O32 172.48(13)
O22 Ni3 O32 86.78(12)
N31 Ni3 O33 92.10(16)
O31 Ni3 O33 98.53(14)
O22 Ni3 O33 87.24(14)
O32 Ni3 O33 88.19(13)
N31 Ni3 O12 96.99(14)
O31 Ni3 O12 94.12(13)
O22 Ni3 O12 81.29(12)
O32 Ni3 O12 79.88(12)
O33 Ni3 O12 163.85(13)
O41 Ni4 N41 93.86(16)
O41 Ni4 O42 171.08(13)
N41 Ni4 O42 82.65(15)
O41 Ni4 O32 96.76(14)
N41 Ni4 O32 169.24(15)
O42 Ni4 O32 86.60(12)
O41 Ni4 O43 99.72(14)
N41 Ni4 O43 92.60(15)
O42 Ni4 O43 88.67(13)
O32 Ni4 O43 87.31(13)
O41 Ni4 O22 93.77(13)
N41 Ni4 O22 95.49(14)
O42 Ni4 O22 78.46(12)
O32 Ni4 O22 82.13(12)
O43 Ni4 O22 163.76(13)
C17 N11 C18 123.6(4)
C17 N11 Ni1 125.1(3)
C18 N11 Ni1 111.3(3)
C27 N21 C28 124.4(5)
C27 N21 Ni2 125.5(4)
C28 N21 Ni2 110.0(3)
C37 N31 C38 123.4(4)
C37 N31 Ni3 125.5(3)
C38 N31 Ni3 111.1(3)
C47 N41 C48 123.9(4)
C47 N41 Ni4 124.9(4)
C48 N41 Ni4 111.0(3)
C11 O11 Ni1 124.8(3)
C115 O13 Ni1 128.6(3)
C115 O13 H13O 108(4)
Ni1 O13 H13O 111(5)
C21 O21 Ni2 124.5(3)
C29 O22 Ni2 107.1(3)
C29 O22 Ni3 136.7(3)
Ni2 O22 Ni3 97.63(13)
C29 O22 Ni4 115.7(3)
Ni2 O22 Ni4 102.38(13)
Ni3 O22 Ni4 92.11(12)
C215 O23 Ni2 128.3(4)
C215 O23 H23O 120(5)
Ni2 O23 H23O 97(4)
C31 O31 Ni3 124.4(3)
C39 O32 Ni3 108.0(3)
C39 O32 Ni4 138.3(3)
Ni3 O32 Ni4 96.56(12)
C39 O32 Ni1 114.7(3)
Ni3 O32 Ni1 100.82(12)
Ni4 O32 Ni1 92.08(13)
C315 O33 Ni3 128.3(3)
C315 O33 H33O 110(5)
Ni3 O33 H33O 110(5)
C41 O41 Ni4 124.6(3)
C49 O42 Ni4 108.8(3)
C49 O42 Ni1 139.4(3)
Ni4 O42 Ni1 96.81(14)
C49 O42 Ni2 112.7(3)
Ni4 O42 Ni2 101.23(13)
Ni1 O42 Ni2 91.58(12)
C415 O43 Ni4 128.5(3)
C415 O43 H43O 110(5)
Ni4 O43 H43O 113(4)
C19 O12 Ni2 135.6(3)
C19 O12 Ni1 107.6(3)
Ni2 O12 Ni1 97.62(13)
C19 O12 Ni3 116.3(3)
Ni2 O12 Ni3 93.45(12)
Ni1 O12 Ni3 100.42(12)
O11 C11 C16 118.7(5)
O11 C11 C12 124.5(4)
C16 C11 C12 116.8(5)
C13 C12 C11 118.8(5)
C13 C12 C17 116.1(5)
C11 C12 C17 125.1(5)
C14 C13 C12 122.8(5)
C14 C13 H13 118.6
C12 C13 H13 118.6
C13 C14 C15 118.7(5)
C13 C14 H14 120.6
C15 C14 H14 120.6
C16 C15 C14 120.2(5)
C16 C15 H15 119.9
C14 C15 H15 119.9
C15 C16 C11 122.7(5)
C15 C16 H16 118.6
C11 C16 H16 118.6
N11 C17 C12 125.6(5)
N11 C17 H17 117.2
C12 C17 H17 117.2
C113 C18 C19 120.1(5)
C113 C18 N11 125.1(4)
C19 C18 N11 114.7(4)
O12 C19 C110 123.6(4)
O12 C19 C18 118.1(4)
C110 C19 C18 118.3(5)
O21 C21 C26 117.8(5)
O21 C21 C22 125.3(5)
C26 C21 C22 116.9(5)
C23 C22 C21 119.3(6)
C23 C22 C27 116.0(5)
C21 C22 C27 124.6(5)
C24 C23 C22 122.0(6)
C24 C23 H23 119.0
C22 C23 H23 119.0
C23 C24 C25 119.1(6)
C23 C24 H24 120.4
C25 C24 H24 120.4
C24 C25 C26 120.5(6)
C24 C25 H25 119.8
C26 C25 H25 119.8
C25 C26 C21 122.2(6)
C25 C26 H26 118.9
C21 C26 H26 118.9
N21 C27 C22 125.0(5)
N21 C27 H27 117.5
C22 C27 H27 117.5
C213 C28 C29 118.8(5)
C213 C28 N21 125.3(5)
C29 C28 N21 115.7(4)
O22 C29 C210 122.8(5)
O22 C29 C28 117.6(5)
C210 C29 C28 119.6(5)
O31 C31 C36 119.0(5)
O31 C31 C32 124.7(4)
C36 C31 C32 116.3(5)
C33 C32 C31 119.1(5)
C33 C32 C37 115.7(5)
C31 C32 C37 125.1(5)
C34 C33 C32 122.3(5)
C34 C33 H33 118.8
C32 C33 H33 118.8
C33 C34 C35 118.1(5)
C33 C34 H34 120.9
C35 C34 H34 120.9
C36 C35 C34 121.1(5)
C36 C35 H35 119.4
C34 C35 H35 119.4
C35 C36 C31 123.0(5)
C35 C36 H36 118.5
C31 C36 H36 118.5
N31 C37 C32 124.8(5)
N31 C37 H37 117.6
C32 C37 H37 117.6
C313 C38 C39 119.3(4)
C313 C38 N31 125.7(5)
C39 C38 N31 114.9(4)
O32 C39 C38 118.0(4)
O32 C39 C310 122.9(4)
C38 C39 C310 119.1(4)
O41 C41 C46 119.1(5)
O41 C41 C42 124.7(5)
C46 C41 C42 116.2(5)
C43 C42 C47 117.3(5)
C43 C42 C41 118.6(5)
C47 C42 C41 124.1(5)
C44 C43 C42 123.4(5)
C44 C43 H43 118.3
C42 C43 H43 118.3
C43 C44 C45 117.8(5)
C43 C44 H44 121.1
C45 C44 H44 121.1
C46 C45 C44 121.5(6)
C46 C45 H45 119.3
C44 C45 H45 119.3
C45 C46 C41 122.4(5)
C45 C46 H46 118.8
C41 C46 H46 118.8
N41 C47 C42 125.6(5)
N41 C47 H47 117.2
C42 C47 H47 117.2
C413 C48 N41 125.8(5)
C413 C48 C49 119.4(5)
N41 C48 C49 114.7(4)
O42 C49 C410 123.5(5)
O42 C49 C48 117.5(4)
C410 C49 C48 118.9(5)
C19 C110 C111 122.4(5)
C19 C110 H110 118.8
C111 C110 H110 118.8
C112 C111 C110 117.8(5)
C112 C111 C114 120.7(5)
C110 C111 C114 121.4(5)
C113 C112 C111 120.6(5)
C113 C112 H112 119.7
C111 C112 H112 119.7
C112 C113 C18 120.8(5)
C112 C113 H113 119.6
C18 C113 H113 119.6
C111 C114 H11A 109.5
C111 C114 H11B 109.5
H11A C114 H11B 109.5
C111 C114 H11C 109.5
H11A C114 H11C 109.5
H11B C114 H11C 109.5
O13 C115 H11D 109.5
O13 C115 H11E 109.5
H11D C115 H11E 109.5
O13 C115 H11F 109.5
H11D C115 H11F 109.5
H11E C115 H11F 109.5
C211 C210 C29 121.0(5)
C211 C210 H210 119.5
C29 C210 H210 119.5
C210 C211 C212 118.4(5)
C210 C211 C214 120.1(6)
C212 C211 C214 121.6(5)
C213 C212 C211 121.7(5)
C213 C212 H212 119.2
C211 C212 H212 119.2
C212 C213 C28 120.6(6)
C212 C213 H213 119.7
C28 C213 H213 119.7
C211 C214 H21A 109.5
C211 C214 H21B 109.5
H21A C214 H21B 109.5
C211 C214 H21C 109.5
H21A C214 H21C 109.5
H21B C214 H21C 109.5
O23 C215 H21D 109.5
O23 C215 H21E 109.5
H21D C215 H21E 109.5
O23 C215 H21F 109.5
H21D C215 H21F 109.5
H21E C215 H21F 109.5
C311 C310 C39 121.4(5)
C311 C310 H310 119.3
C39 C310 H310 119.3
C312 C311 C310 118.7(5)
C312 C311 C314 121.1(5)
C310 C311 C314 120.2(5)
C311 C312 C313 121.1(5)
C311 C312 H312 119.5
C313 C312 H312 119.5
C312 C313 C38 120.4(5)
C312 C313 H313 119.8
C38 C313 H313 119.8
C311 C314 H31A 109.5
C311 C314 H31B 109.5
H31A C314 H31B 109.5
C311 C314 H31C 109.5
H31A C314 H31C 109.5
H31B C314 H31C 109.5
O33 C315 H31D 109.5
O33 C315 H31E 109.5
H31D C315 H31E 109.5
O33 C315 H31F 109.5
H31D C315 H31F 109.5
H31E C315 H31F 109.5
C49 C410 C411 121.4(5)
C49 C410 H410 119.3
C411 C410 H410 119.3
C412 C411 C410 118.2(5)
C412 C411 C414 122.1(5)
C410 C411 C414 119.7(5)
C413 C412 C411 121.7(5)
C413 C412 H412 119.1
C411 C412 H412 119.1
C412 C413 C48 120.3(5)
C412 C413 H413 119.8
C48 C413 H413 119.8
C411 C414 H41A 109.5
C411 C414 H41B 109.5
H41A C414 H41B 109.5
C411 C414 H41C 109.5
H41A C414 H41C 109.5
H41B C414 H41C 109.5
O43 C415 H41D 109.5
O43 C415 H41E 109.5
H41D C415 H41E 109.5
O43 C415 H41F 109.5
H41D C415 H41F 109.5
H41E C415 H41F 109.5
C1 O1 H11O 109.0(9)
O1 C1 H1A 109.5
O1 C1 H1B 109.5
H1A C1 H1B 109.5
O1 C1 H1C 109.5
H1A C1 H1C 109.5
H1B C1 H1C 109.5

loop_
_geom_bond_atom_site_label_1
_geom_bond_atom_site_label_2
_geom_bond_distance
Ni1 O11 1.975(3)
Ni1 N11 1.976(4)
Ni1 O42 2.072(3)
Ni1 O12 2.083(3)
Ni1 O13 2.090(4)
Ni1 O32 2.211(3)
Ni2 O21 1.965(4)
Ni2 N21 1.969(4)
Ni2 O12 2.034(3)
Ni2 O22 2.043(3)
Ni2 O23 2.137(4)
Ni2 O42 2.247(3)
Ni3 N31 1.967(4)
Ni3 O31 1.969(3)
Ni3 O22 2.049(3)
Ni3 O32 2.053(3)
Ni3 O33 2.071(4)
Ni3 O12 2.194(3)
Ni4 O41 1.957(3)
Ni4 N41 1.971(4)
Ni4 O42 2.049(3)
Ni4 O32 2.067(3)
Ni4 O43 2.103(3)
Ni4 O22 2.219(3)
N11 C17 1.285(6)
N11 C18 1.427(6)
N21 C27 1.285(6)
N21 C28 1.413(6)
N31 C37 1.284(6)
N31 C38 1.425(6)
N41 C47 1.285(6)
N41 C48 1.422(6)
O11 C11 1.328(6)
O13 C115 1.427(6)
O13 H13O 0.836(19)
O21 C21 1.318(6)
O22 C29 1.371(5)
O23 C215 1.446(7)
O23 H23O 0.84(2)
O31 C31 1.310(6)
O32 C39 1.365(5)
O33 C315 1.414(6)
O33 H33O 0.82(2)
O41 C41 1.310(6)
O42 C49 1.359(6)
O43 C415 1.391(6)
O43 H43O 0.81(2)
O12 C19 1.364(5)
C11 C16 1.391(6)
C11 C12 1.424(7)
C12 C13 1.413(7)
C12 C17 1.438(6)
C13 C14 1.345(7)
C13 H13 0.9300
C14 C15 1.392(8)
C14 H14 0.9300
C15 C16 1.377(7)
C15 H15 0.9300
C16 H16 0.9300
C17 H17 0.9300
C18 C113 1.377(6)
C18 C19 1.408(6)
C19 C110 1.374(6)
C21 C26 1.407(7)
C21 C22 1.412(7)
C22 C23 1.410(7)
C22 C27 1.458(7)
C23 C24 1.364(8)
C23 H23 0.9300
C24 C25 1.376(8)
C24 H24 0.9300
C25 C26 1.378(8)
C25 H25 0.9300
C26 H26 0.9300
C27 H27 0.9300
C28 C213 1.388(7)
C28 C29 1.410(7)
C29 C210 1.393(7)
C31 C36 1.413(6)
C31 C32 1.427(7)
C32 C33 1.413(7)
C32 C37 1.444(6)
C33 C34 1.382(7)
C33 H33 0.9300
C34 C35 1.386(7)
C34 H34 0.9300
C35 C36 1.361(7)
C35 H35 0.9300
C36 H36 0.9300
C37 H37 0.9300
C38 C313 1.390(7)
C38 C39 1.394(6)
C39 C310 1.396(6)
C41 C46 1.415(7)
C41 C42 1.446(7)
C42 C43 1.404(7)
C42 C47 1.431(7)
C43 C44 1.360(7)
C43 H43 0.9300
C44 C45 1.401(8)
C44 H44 0.9300
C45 C46 1.360(7)
C45 H45 0.9300
C46 H46 0.9300
C47 H47 0.9300
C48 C413 1.384(7)
C48 C49 1.427(7)
C49 C410 1.382(7)
C110 C111 1.400(7)
C110 H110 0.9300
C111 C112 1.393(7)
C111 C114 1.517(7)
C112 C113 1.377(6)
C112 H112 0.9300
C113 H113 0.9300
C114 H11A 0.9600
C114 H11B 0.9600
C114 H11C 0.9600
C115 H11D 0.9600
C115 H11E 0.9600
C115 H11F 0.9600
C210 C211 1.386(7)
C210 H210 0.9300
C211 C212 1.390(8)
C211 C214 1.505(7)
C212 C213 1.367(7)
C212 H212 0.9300
C213 H213 0.9300
C214 H21A 0.9600
C214 H21B 0.9600
C214 H21C 0.9600
C215 H21D 0.9600
C215 H21E 0.9600
C215 H21F 0.9600
C310 C311 1.381(7)
C310 H310 0.9300
C311 C312 1.379(7)
C311 C314 1.505(6)
C312 C313 1.379(7)
C312 H312 0.9300
C313 H313 0.9300
C314 H31A 0.9600
C314 H31B 0.9600
C314 H31C 0.9600
C315 H31D 0.9600
C315 H31E 0.9600
C315 H31F 0.9600
C410 C411 1.399(7)
C410 H410 0.9300
C411 C412 1.393(7)
C411 C414 1.496(7)
C412 C413 1.369(7)
C412 H412 0.9300
C413 H413 0.9300
C414 H41A 0.9600
C414 H41B 0.9600
C414 H41C 0.9600
C415 H41D 0.9600
C415 H41E 0.9600
C415 H41F 0.9600
O1 C1 1.383(9)
O1 H11O 0.827(8)
C1 H1A 0.9600
C1 H1B 0.9600
C1 H1C 0.9600

loop_
_geom_hbond_atom_site_label_D
_geom_hbond_atom_site_label_H
_geom_hbond_atom_site_label_A
_geom_hbond_site_symmetry_A
_geom_hbond_distance_DH
_geom_hbond_distance_HA
_geom_hbond_distance_DA
_geom_hbond_angle_DHA
O13 H13O O21 . 0.836(19) 1.89(3) 2.688(5) 161(6)
O23 H23O O31 . 0.84(2) 1.87(2) 2.709(5) 177(7)
O33 H33O O41 . 0.82(2) 1.88(3) 2.645(5) 155(7)
O43 H43O O11 . 0.81(2) 1.93(3) 2.686(5) 155(7)
C46 H46 O11 4_565 0.93 2.55 3.307(6) 138.5
C110 H110 O23 . 0.93 2.42 3.177(6) 138.3
C210 H210 O33 . 0.93 2.44 3.175(6) 136.1
C310 H310 O43 . 0.93 2.48 3.218(6) 136.5
C410 H410 O13 . 0.93 2.45 3.189(6) 135.9
O1 H11O O31 . 0.83 2.2100 3.034(8) 177

loop_
_geom_torsion_atom_site_label_1
_geom_torsion_atom_site_label_2
_geom_torsion_atom_site_label_3
_geom_torsion_atom_site_label_4
_geom_torsion
Ni1 O11 C11 C16 177.5(3)
Ni1 O11 C11 C12 -2.8(7)
O11 C11 C12 C13 179.1(4)
C16 C11 C12 C13 -1.2(7)
O11 C11 C12 C17 -3.9(8)
C16 C11 C12 C17 175.8(5)
C11 C12 C13 C14 0.6(8)
C17 C12 C13 C14 -176.7(5)
C12 C13 C14 C15 0.5(9)
C13 C14 C15 C16 -1.1(9)
C14 C15 C16 C11 0.5(9)
O11 C11 C16 C15 -179.6(5)
C12 C11 C16 C15 0.7(8)
C18 N11 C17 C12 -173.6(5)
Ni1 N11 C17 C12 7.3(7)
C13 C12 C17 N11 178.5(5)
C11 C12 C17 N11 1.4(8)
C17 N11 C18 C113 20.7(8)
Ni1 N11 C18 C113 -160.2(4)
C17 N11 C18 C19 -165.0(5)
Ni1 N11 C18 C19 14.1(5)
Ni2 O12 C19 C110 36.8(7)
Ni1 O12 C19 C110 158.3(4)
Ni3 O12 C19 C110 -90.1(5)
Ni2 O12 C19 C18 -144.0(4)
Ni1 O12 C19 C18 -22.5(5)
Ni3 O12 C19 C18 89.1(5)
C113 C18 C19 O12 -178.7(5)
N11 C18 C19 O12 6.7(7)
C113 C18 C19 C110 0.5(7)
N11 C18 C19 C110 -174.1(4)
Ni2 O21 C21 C26 -172.2(3)
Ni2 O21 C21 C22 9.3(7)
O21 C21 C22 C23 179.6(5)
C26 C21 C22 C23 1.2(7)
O21 C21 C22 C27 -0.9(8)
C26 C21 C22 C27 -179.4(5)
C21 C22 C23 C24 -0.2(8)
C27 C22 C23 C24 -179.6(5)
C22 C23 C24 C25 -0.7(8)
C23 C24 C25 C26 0.6(8)
C24 C25 C26 C21 0.5(8)
O21 C21 C26 C25 -179.9(5)
C22 C21 C26 C25 -1.3(8)
C28 N21 C27 C22 175.1(4)
Ni2 N21 C27 C22 -0.1(7)
C23 C22 C27 N21 175.2(5)
C21 C22 C27 N21 -4.2(8)
C27 N21 C28 C213 -12.7(8)
Ni2 N21 C28 C213 163.1(4)
C27 N21 C28 C29 172.4(4)
Ni2 N21 C28 C29 -11.8(5)
Ni2 O22 C29 C210 -158.7(4)
Ni3 O22 C29 C210 -36.8(7)
Ni4 O22 C29 C210 88.0(5)
Ni2 O22 C29 C28 22.9(5)
Ni3 O22 C29 C28 144.8(4)
Ni4 O22 C29 C28 -90.5(4)
C213 C28 C29 O22 176.5(4)
N21 C28 C29 O22 -8.3(6)
C213 C28 C29 C210 -2.1(7)
N21 C28 C29 C210 173.2(4)
Ni3 O31 C31 C36 169.8(4)
Ni3 O31 C31 C32 -10.2(7)
O31 C31 C32 C33 180.0(5)
C36 C31 C32 C33 0.0(7)
O31 C31 C32 C37 -0.1(8)
C36 C31 C32 C37 179.8(5)
C31 C32 C33 C34 0.3(8)
C37 C32 C33 C34 -179.6(5)
C32 C33 C34 C35 -0.1(8)
C33 C34 C35 C36 -0.2(8)
C34 C35 C36 C31 0.4(9)
O31 C31 C36 C35 179.7(5)
C32 C31 C36 C35 -0.3(8)
C38 N31 C37 C32 -175.3(4)
Ni3 N31 C37 C32 2.4(7)
C33 C32 C37 N31 -175.6(5)
C31 C32 C37 N31 4.5(8)
C37 N31 C38 C313 12.5(8)
Ni3 N31 C38 C313 -165.5(4)
C37 N31 C38 C39 -171.0(5)
Ni3 N31 C38 C39 10.9(5)
Ni3 O32 C39 C38 -21.8(5)
Ni4 O32 C39 C38 -145.0(4)
Ni1 O32 C39 C38 89.7(4)
Ni3 O32 C39 C310 160.1(4)
Ni4 O32 C39 C310 37.0(7)
Ni1 O32 C39 C310 -88.3(4)
C313 C38 C39 O32 -175.2(4)
N31 C38 C39 O32 8.1(6)
C313 C38 C39 C310 2.9(7)
N31 C38 C39 C310 -173.7(4)
Ni4 O41 C41 C46 -169.9(3)
Ni4 O41 C41 C42 9.6(7)
O41 C41 C42 C43 -175.7(4)
C46 C41 C42 C43 3.8(7)
O41 C41 C42 C47 2.8(8)
C46 C41 C42 C47 -177.6(4)
C47 C42 C43 C44 178.8(5)
C41 C42 C43 C44 -2.5(8)
C42 C43 C44 C45 0.1(8)
C43 C44 C45 C46 0.9(8)
C44 C45 C46 C41 0.6(8)
O41 C41 C46 C45 176.6(4)
C42 C41 C46 C45 -3.0(7)
C48 N41 C47 C42 178.2(4)
Ni4 N41 C47 C42 -7.0(7)
C43 C42 C47 N41 174.3(4)
C41 C42 C47 N41 -4.3(8)
C47 N41 C48 C413 -17.4(7)
Ni4 N41 C48 C413 167.2(4)
C47 N41 C48 C49 163.4(4)
Ni4 N41 C48 C49 -12.0(5)
Ni4 O42 C49 C410 -163.9(4)
Ni1 O42 C49 C410 -37.8(7)
Ni2 O42 C49 C410 84.6(5)
Ni4 O42 C49 C48 19.9(5)
Ni1 O42 C49 C48 146.0(4)
Ni2 O42 C49 C48 -91.6(4)
C413 C48 C49 O42 174.8(4)
N41 C48 C49 O42 -6.0(6)
C413 C48 C49 C410 -1.5(7)
N41 C48 C49 C410 177.7(4)
O12 C19 C110 C111 177.8(5)
C18 C19 C110 C111 -1.4(8)
C19 C110 C111 C112 0.7(8)
C19 C110 C111 C114 -178.0(5)
C110 C111 C112 C113 1.0(8)
C114 C111 C112 C113 179.7(5)
C111 C112 C113 C18 -1.8(8)
C19 C18 C113 C112 1.1(8)
N11 C18 C113 C112 175.1(5)
O22 C29 C210 C211 -176.8(4)
C28 C29 C210 C211 1.6(7)
C29 C210 C211 C212 0.3(7)
C29 C210 C211 C214 -179.6(5)
C210 C211 C212 C213 -1.8(8)
C214 C211 C212 C213 178.1(5)
C211 C212 C213 C28 1.4(8)
C29 C28 C213 C212 0.6(7)
N21 C28 C213 C212 -174.1(5)
O32 C39 C310 C311 175.4(4)
C38 C39 C310 C311 -2.7(7)
C39 C310 C311 C312 0.6(7)
C39 C310 C311 C314 -177.8(4)
C310 C311 C312 C313 1.2(8)
C314 C311 C312 C313 179.6(5)
C311 C312 C313 C38 -0.9(8)
C39 C38 C313 C312 -1.2(7)
N31 C38 C313 C312 175.1(4)
O42 C49 C410 C411 -173.0(4)
C48 C49 C410 C411 3.1(7)
C49 C410 C411 C412 -2.1(7)
C49 C410 C411 C414 176.6(4)
C410 C411 C412 C413 -0.6(7)
C414 C411 C412 C413 -179.2(5)
C411 C412 C413 C48 2.1(8)
N41 C48 C413 C412 179.8(4)
C49 C48 C413 C412 -1.0(7)

_cod_database_fobs_code 2241943
